data_4062322
loop_
_publ_author_name
'Bonnet, Ludovic G.'
'Douthwaite, Richard E.'
'Hodgson, Richard'

_publ_section_title
;
 Synthesis of Constrained-Geometry Chiral Di-N-Heterocyclic Carbene Ligands
 and Their Silver(I) and Palladium(II) Complexes
;
_journal_issue 22
_journal_name_full Organometallics
_journal_page_first 4384
_journal_page_last 4386
_journal_paper_doi 10.1021/om030527v
_journal_volume 22
_journal_year 2003
_chemical_absolute_configuration ad
_chemical_formula_sum 'C45.5 H49 Cl5 N4 Pd'
_chemical_formula_weight 935.54
_space_group_IT_number 1
_symmetry_cell_setting triclinic
_symmetry_space_group_name_Hall 'P 1'
_symmetry_space_group_name_H-M 'P 1'
_cell_angle_alpha 99.443(2)
_cell_angle_beta 90.387(2)
_cell_angle_gamma 94.486(2)
_cell_formula_units_Z 2
_cell_length_a 11.4458(9)
_cell_length_b 12.5768(10)
_cell_length_c 16.2774(13)
_cell_measurement_temperature 273(2)
_cell_volume 2303.9(3)
_diffrn_ambient_temperature 273(2)
_exptl_crystal_density_diffrn 1.349
_cod_original_formula_sum 'C45.50 H49 Cl5 N4 Pd'
_cod_database_code 4062322

loop_
_symmetry_equiv_pos_as_xyz
'x, y, z'

loop_
_atom_site_label
_atom_site_type_symbol
_atom_site_fract_x
_atom_site_fract_y
_atom_site_fract_z
_atom_site_U_iso_or_equiv
_atom_site_adp_type
_atom_site_occupancy
_atom_site_symmetry_multiplicity
_atom_site_calc_flag
_atom_site_refinement_flags
_atom_site_disorder_assembly
_atom_site_disorder_group
Pd1 Pd 0.36585(3) 0.39670(3) 0.56344(2) 0.01901(12) Uani 1 1 d . . .
Pd2 Pd 0.29123(3) 0.70804(3) 0.10144(2) 0.01710(11) Uani 1 1 d . . .
Cl1 Cl 0.22392(12) 0.33327(12) 0.45641(8) 0.0263(3) Uani 1 1 d . . .
Cl2 Cl 0.49866(12) 0.46319(11) 0.47107(8) 0.0226(3) Uani 1 1 d . . .
Cl3 Cl 0.23300(12) 0.66588(12) -0.03956(8) 0.0267(3) Uani 1 1 d . . .
Cl4 Cl 0.44377(13) 0.83441(11) 0.07349(9) 0.0274(3) Uani 1 1 d . . .
Cl5 Cl 0.75795(19) 0.74766(16) 0.65548(12) 0.0535(5) Uani 1 1 d . . .
Cl6 Cl 0.7023(2) 0.71454(18) 0.47823(12) 0.0667(6) Uani 1 1 d . . .
Cl7 Cl 0.4907(3) 0.1555(3) 0.0348(2) 0.1031(10) Uani 1 1 d . . .
Cl8 Cl 0.7220(4) 0.1374(4) 0.0945(4) 0.151(2) Uani 1 1 d . . .
Cl9 Cl 0.0847(12) 0.9390(10) 0.9127(9) 0.396(9) Uani 1 1 d . . .
Cl10 Cl 0.3155(4) 0.9844(3) 0.8598(2) 0.1197(13) Uani 1 1 d . . .
N1 N 0.2468(4) 0.3927(4) 0.7288(3) 0.0202(10) Uani 1 1 d . . .
N2 N 0.2424(4) 0.2336(4) 0.6543(3) 0.0219(10) Uani 1 1 d . . .
N3 N 0.4418(4) 0.5442(4) 0.7162(3) 0.0227(10) Uani 1 1 d . . .
N4 N 0.5718(4) 0.4292(4) 0.6844(3) 0.0257(11) Uani 1 1 d . . .
N5 N 0.2258(4) 0.5065(3) 0.1597(3) 0.0194(10) Uani 1 1 d . . .
N6 N 0.0662(4) 0.5722(4) 0.1298(3) 0.0237(11) Uani 1 1 d . . .
N7 N 0.3307(4) 0.6758(4) 0.2807(3) 0.0181(10) Uani 1 1 d . . .
N8 N 0.2995(4) 0.8388(4) 0.2715(3) 0.0234(10) Uani 1 1 d . . .
C1 C 0.2729(5) 0.3391(4) 0.6514(3) 0.0217(12) Uani 1 1 d . . .
C2 C 0.2005(5) 0.3206(5) 0.7788(4) 0.0249(13) Uani 1 1 d . . .
C3 C 0.1987(5) 0.2220(5) 0.7322(4) 0.0269(13) Uani 1 1 d . . .
H3 H 0.1728 0.1571 0.7491 0.032 Uiso 1 1 calc R . .
C4 C 0.4716(5) 0.4594(5) 0.6580(4) 0.0217(12) Uani 1 1 d . . .
C5 C 0.5247(5) 0.5626(5) 0.7828(3) 0.0249(13) Uani 1 1 d . . .
C6 C 0.6044(5) 0.4930(5) 0.7618(4) 0.0301(14) Uani 1 1 d . . .
H6 H 0.6711 0.4870 0.7931 0.036 Uiso 1 1 calc R . .
C7 C 0.2357(5) 0.5102(4) 0.7499(3) 0.0238(12) Uani 1 1 d . . .
H7 H 0.2460 0.5311 0.8104 0.029 Uiso 1 1 calc R . .
C8 C 0.1113(6) 0.5358(5) 0.7255(4) 0.0291(15) Uani 1 1 d . . .
H8A H 0.0993 0.5146 0.6659 0.035 Uiso 1 1 calc R . .
H8B H 0.0537 0.4936 0.7529 0.035 Uiso 1 1 calc R . .
C9 C 0.0928(6) 0.6538(5) 0.7494(4) 0.0315(14) Uani 1 1 d . . .
H9A H 0.0946 0.6729 0.8096 0.038 Uiso 1 1 calc R . .
H9B H 0.0162 0.6671 0.7294 0.038 Uiso 1 1 calc R . .
C10 C 0.1858(6) 0.7245(5) 0.7135(4) 0.0310(14) Uani 1 1 d . . .
H10A H 0.1748 0.8000 0.7336 0.037 Uiso 1 1 calc R . .
H10B H 0.1777 0.7121 0.6533 0.037 Uiso 1 1 calc R . .
C11 C 0.3092(6) 0.7000(5) 0.7384(4) 0.0287(14) Uani 1 1 d . . .
H11A H 0.3200 0.7171 0.7984 0.034 Uiso 1 1 calc R . .
H11B H 0.3677 0.7438 0.7131 0.034 Uiso 1 1 calc R . .
C12 C 0.3235(5) 0.5795(5) 0.7086(3) 0.0238(12) Uani 1 1 d . . .
H12 H 0.3031 0.5653 0.6490 0.029 Uiso 1 1 calc R . .
C13 C 0.1728(6) 0.3520(5) 0.8687(4) 0.0285(13) Uani 1 1 d . . .
H13 H 0.1339 0.4195 0.8747 0.034 Uiso 1 1 calc R . .
C14 C 0.0876(7) 0.2658(6) 0.8972(4) 0.0451(18) Uani 1 1 d . . .
H14A H 0.0168 0.2572 0.8639 0.068 Uiso 1 1 calc R . .
H14B H 0.0695 0.2878 0.9547 0.068 Uiso 1 1 calc R . .
H14C H 0.1230 0.1983 0.8908 0.068 Uiso 1 1 calc R . .
C15 C 0.2835(7) 0.3730(6) 0.9227(4) 0.0408(17) Uani 1 1 d . . .
H15A H 0.3226 0.3076 0.9189 0.061 Uiso 1 1 calc R . .
H15B H 0.2633 0.3967 0.9796 0.061 Uiso 1 1 calc R . .
H15C H 0.3345 0.4280 0.9040 0.061 Uiso 1 1 calc R . .
C16 C 0.5206(5) 0.6455(5) 0.8606(4) 0.0285(13) Uani 1 1 d . . .
H16 H 0.4382 0.6536 0.8743 0.034 Uiso 1 1 calc R . .
C17 C 0.5774(7) 0.7568(6) 0.8478(4) 0.0450(18) Uani 1 1 d . . .
H17A H 0.5649 0.8096 0.8960 0.068 Uiso 1 1 calc R . .
H17B H 0.5427 0.7777 0.7996 0.068 Uiso 1 1 calc R . .
H17C H 0.6600 0.7524 0.8398 0.068 Uiso 1 1 calc R . .
C18 C 0.5801(7) 0.6067(6) 0.9333(4) 0.0409(18) Uani 1 1 d . . .
H18A H 0.6615 0.5994 0.9215 0.061 Uiso 1 1 calc R . .
H18B H 0.5429 0.5380 0.9409 0.061 Uiso 1 1 calc R . .
H18C H 0.5734 0.6583 0.9831 0.061 Uiso 1 1 calc R . .
C19 C 0.2535(5) 0.1452(5) 0.5839(4) 0.0253(13) Uani 1 1 d . . .
H19 H 0.2622 0.1790 0.5339 0.030 Uiso 1 1 calc R . .
C20 C 0.3618(5) 0.0860(5) 0.5906(4) 0.0266(13) Uani 1 1 d . . .
C21 C 0.3871(6) 0.0354(5) 0.6584(4) 0.0348(15) Uani 1 1 d . . .
H21 H 0.3348 0.0376 0.7020 0.042 Uiso 1 1 calc R . .
C22 C 0.4869(6) -0.0174(5) 0.6620(4) 0.0394(16) Uani 1 1 d . . .
H22 H 0.5003 -0.0514 0.7074 0.047 Uiso 1 1 calc R . .
C23 C 0.5658(6) -0.0207(5) 0.6008(5) 0.0395(17) Uani 1 1 d . . .
H23 H 0.6340 -0.0553 0.6048 0.047 Uiso 1 1 calc R . .
C24 C 0.5453(6) 0.0280(5) 0.5312(5) 0.0425(18) Uani 1 1 d . . .
H24 H 0.5990 0.0258 0.4885 0.051 Uiso 1 1 calc R . .
C25 C 0.4426(5) 0.0799(5) 0.5275(4) 0.0310(14) Uani 1 1 d . . .
H25 H 0.4280 0.1115 0.4811 0.037 Uiso 1 1 calc R . .
C26 C 0.1371(5) 0.0749(4) 0.5729(3) 0.0243(13) Uani 1 1 d . . .
C27 C 0.1273(7) -0.0320(6) 0.5803(5) 0.0410(17) Uani 1 1 d . . .
H27 H 0.1934 -0.0658 0.5920 0.049 Uiso 1 1 calc R . .
C28 C 0.0168(6) -0.0913(6) 0.5700(6) 0.058(2) Uani 1 1 d . . .
H28 H 0.0088 -0.1630 0.5781 0.070 Uiso 1 1 calc R . .
C29 C -0.0767(6) -0.0429(6) 0.5484(5) 0.0417(19) Uani 1 1 d . . .
H29 H -0.1483 -0.0833 0.5375 0.050 Uiso 1 1 calc R . .
C30 C -0.0687(6) 0.0646(6) 0.5421(5) 0.0440(18) Uani 1 1 d . . .
H30 H -0.1352 0.0982 0.5311 0.053 Uiso 1 1 calc R . .
C31 C 0.0389(6) 0.1222(5) 0.5523(4) 0.0352(15) Uani 1 1 d . . .
H31 H 0.0454 0.1943 0.5452 0.042 Uiso 1 1 calc R . .
C32 C 0.6308(5) 0.3361(5) 0.6425(4) 0.0285(14) Uani 1 1 d . . .
H32 H 0.5733 0.2940 0.6027 0.034 Uiso 1 1 calc R . .
C33 C 0.6577(6) 0.2634(5) 0.7052(4) 0.0327(15) Uani 1 1 d . . .
C34 C 0.7645(7) 0.2160(6) 0.7051(4) 0.0435(17) Uani 1 1 d . . .
H34 H 0.8230 0.2323 0.6687 0.052 Uiso 1 1 calc R . .
C35 C 0.7820(8) 0.1453(6) 0.7591(5) 0.056(2) Uani 1 1 d . . .
H35 H 0.8521 0.1124 0.7579 0.067 Uiso 1 1 calc R . .
C36 C 0.6972(9) 0.1220(7) 0.8155(6) 0.065(3) Uani 1 1 d . . .
H36 H 0.7109 0.0745 0.8520 0.077 Uiso 1 1 calc R . .
C37 C 0.5946(9) 0.1687(7) 0.8172(5) 0.061(3) Uani 1 1 d . . .
H37 H 0.5381 0.1538 0.8554 0.073 Uiso 1 1 calc R . .
C38 C 0.5730(6) 0.2393(6) 0.7618(5) 0.0449(18) Uani 1 1 d . . .
H38 H 0.5017 0.2702 0.7627 0.054 Uiso 1 1 calc R . .
C39 C 0.7331(5) 0.3694(5) 0.5918(4) 0.0288(14) Uani 1 1 d . . .
C40 C 0.8054(6) 0.4641(6) 0.6146(4) 0.0377(16) Uani 1 1 d . . .
H40 H 0.7912 0.5104 0.6635 0.045 Uiso 1 1 calc R . .
C41 C 0.8983(6) 0.4905(6) 0.5657(4) 0.0432(17) Uani 1 1 d . . .
H41 H 0.9438 0.5555 0.5806 0.052 Uiso 1 1 calc R . .
C42 C 0.9230(6) 0.4203(7) 0.4948(4) 0.0446(18) Uani 1 1 d . . .
H42 H 0.9885 0.4356 0.4640 0.053 Uiso 1 1 calc R . .
C43 C 0.8513(7) 0.3279(6) 0.4696(5) 0.0463(19) Uani 1 1 d . . .
H43 H 0.8657 0.2832 0.4198 0.056 Uiso 1 1 calc R . .
C44 C 0.7570(6) 0.3004(6) 0.5179(4) 0.0384(16) Uani 1 1 d . . .
H44 H 0.7101 0.2365 0.5013 0.046 Uiso 1 1 calc R . .
C45 C 0.1820(5) 0.5887(4) 0.1287(3) 0.0195(12) Uani 1 1 d . . .
C46 C 0.1349(5) 0.4389(4) 0.1848(3) 0.0228(12) Uani 1 1 d . . .
C47 C 0.0367(5) 0.4808(5) 0.1660(4) 0.0274(13) Uani 1 1 d . . .
H47 H -0.0390 0.4536 0.1754 0.033 Uiso 1 1 calc R . .
C48 C 0.3174(5) 0.7434(4) 0.2250(3) 0.0188(12) Uani 1 1 d . . .
C49 C 0.3213(5) 0.7304(4) 0.3623(3) 0.0225(12) Uani 1 1 d . . .
C50 C 0.3018(5) 0.8309(5) 0.3548(3) 0.0276(14) Uani 1 1 d . . .
H50 H 0.2914 0.8867 0.3985 0.033 Uiso 1 1 calc R . .
C51 C 0.3544(5) 0.5101(4) 0.1753(3) 0.0183(11) Uani 1 1 d . . .
H51 H 0.3911 0.5549 0.1372 0.022 Uiso 1 1 calc R . .
C52 C 0.4114(5) 0.4053(5) 0.1602(4) 0.0285(13) Uani 1 1 d . . .
H52A H 0.3899 0.3665 0.1050 0.034 Uiso 1 1 calc R . .
H52B H 0.3843 0.3605 0.2006 0.034 Uiso 1 1 calc R . .
C53 C 0.5442(5) 0.4276(5) 0.1680(4) 0.0307(14) Uani 1 1 d . . .
H53A H 0.5809 0.3598 0.1569 0.037 Uiso 1 1 calc R . .
H53B H 0.5713 0.4714 0.1270 0.037 Uiso 1 1 calc R . .
C54 C 0.5798(5) 0.4863(5) 0.2548(4) 0.0308(14) Uani 1 1 d . . .
H54A H 0.6641 0.5030 0.2582 0.037 Uiso 1 1 calc R . .
H54B H 0.5585 0.4402 0.2956 0.037 Uiso 1 1 calc R . .
C55 C 0.5178(5) 0.5911(5) 0.2738(4) 0.0257(13) Uani 1 1 d . . .
H55A H 0.5465 0.6402 0.2370 0.031 Uiso 1 1 calc R . .
H55B H 0.5365 0.6255 0.3307 0.031 Uiso 1 1 calc R . .
C56 C 0.3841(5) 0.5697(4) 0.2626(3) 0.0207(12) Uani 1 1 d . . .
H56 H 0.3552 0.5243 0.3028 0.025 Uiso 1 1 calc R . .
C57 C 0.1437(6) 0.3374(5) 0.2211(4) 0.0302(14) Uani 1 1 d . . .
H57 H 0.2148 0.3461 0.2562 0.036 Uiso 1 1 calc R . .
C58 C 0.1533(7) 0.2397(5) 0.1510(5) 0.0454(19) Uani 1 1 d . . .
H58A H 0.1687 0.1773 0.1750 0.068 Uiso 1 1 calc R . .
H58B H 0.2161 0.2556 0.1151 0.068 Uiso 1 1 calc R . .
H58C H 0.0810 0.2255 0.1194 0.068 Uiso 1 1 calc R . .
C59 C 0.0399(6) 0.3175(6) 0.2743(5) 0.0453(18) Uani 1 1 d . . .
H59A H 0.0296 0.3817 0.3136 0.068 Uiso 1 1 calc R . .
H59B H 0.0531 0.2592 0.3038 0.068 Uiso 1 1 calc R . .
H59C H -0.0292 0.2988 0.2396 0.068 Uiso 1 1 calc R . .
C60 C 0.3194(6) 0.6736(5) 0.4367(4) 0.0274(13) Uani 1 1 d . . .
H60 H 0.3734 0.6163 0.4271 0.033 Uiso 1 1 calc R . .
C61 C 0.1973(7) 0.6219(6) 0.4471(4) 0.0414(17) Uani 1 1 d . . .
H61A H 0.1430 0.6770 0.4560 0.062 Uiso 1 1 calc R . .
H61B H 0.1973 0.5847 0.4940 0.062 Uiso 1 1 calc R . .
H61C H 0.1744 0.5715 0.3977 0.062 Uiso 1 1 calc R . .
C62 C 0.3604(7) 0.7517(6) 0.5140(4) 0.0409(17) Uani 1 1 d . . .
H62A H 0.4370 0.7844 0.5052 0.061 Uiso 1 1 calc R . .
H62B H 0.3638 0.7135 0.5603 0.061 Uiso 1 1 calc R . .
H62C H 0.3067 0.8069 0.5257 0.061 Uiso 1 1 calc R . .
C63 C -0.0208(5) 0.6340(5) 0.0955(3) 0.0246(12) Uani 1 1 d . . .
H63 H 0.0215 0.6883 0.0676 0.029 Uiso 1 1 calc R . .
C64 C -0.0946(5) 0.5547(5) 0.0289(4) 0.0250(13) Uani 1 1 d . . .
C65 C -0.0646(5) 0.5462(6) -0.0522(4) 0.0335(15) Uani 1 1 d . . .
H65 H -0.0037 0.5921 -0.0673 0.040 Uiso 1 1 calc R . .
C66 C -0.1231(6) 0.4706(6) -0.1127(4) 0.0423(17) Uani 1 1 d . . .
H66 H -0.1050 0.4683 -0.1686 0.051 Uiso 1 1 calc R . .
C67 C -0.2098(6) 0.3978(6) -0.0891(4) 0.0394(16) Uani 1 1 d . . .
H67 H -0.2459 0.3429 -0.1285 0.047 Uiso 1 1 calc R . .
C68 C -0.2408(6) 0.4079(5) -0.0082(4) 0.0332(14) Uani 1 1 d . . .
H68 H -0.3005 0.3611 0.0073 0.040 Uiso 1 1 calc R . .
C69 C -0.1854(5) 0.4862(5) 0.0513(4) 0.0277(13) Uani 1 1 d . . .
H69 H -0.2089 0.4932 0.1064 0.033 Uiso 1 1 calc R . .
C70 C -0.0940(5) 0.6929(5) 0.1636(4) 0.0250(13) Uani 1 1 d . . .
C71 C -0.2013(5) 0.7295(5) 0.1415(4) 0.0300(14) Uani 1 1 d . . .
H71 H -0.2267 0.7164 0.0862 0.036 Uiso 1 1 calc R . .
C72 C -0.2689(6) 0.7843(5) 0.2013(4) 0.0324(15) Uani 1 1 d . . .
H72 H -0.3394 0.8083 0.1860 0.039 Uiso 1 1 calc R . .
C73 C -0.2326(6) 0.8040(5) 0.2841(5) 0.0387(16) Uani 1 1 d . . .
H73 H -0.2787 0.8403 0.3246 0.046 Uiso 1 1 calc R . .
C74 C -0.1270(6) 0.7688(5) 0.3058(4) 0.0400(17) Uani 1 1 d . . .
H74 H -0.1022 0.7822 0.3613 0.048 Uiso 1 1 calc R . .
C75 C -0.0577(6) 0.7145(5) 0.2470(4) 0.0313(14) Uani 1 1 d . . .
H75 H 0.0134 0.6922 0.2629 0.038 Uiso 1 1 calc R . .
C76 C 0.2854(5) 0.9404(4) 0.2381(3) 0.0218(12) Uani 1 1 d . . .
H76 H 0.3029 0.9251 0.1787 0.026 Uiso 1 1 calc R . .
C77 C 0.1617(6) 0.9704(5) 0.2432(4) 0.0293(14) Uani 1 1 d . . .
C78 C 0.0928(6) 0.9509(5) 0.1692(5) 0.0377(16) Uani 1 1 d . . .
H78 H 0.1249 0.9193 0.1196 0.045 Uiso 1 1 calc R . .
C79 C -0.0209(7) 0.9781(6) 0.1694(6) 0.053(2) Uani 1 1 d . . .
H79 H -0.0637 0.9654 0.1195 0.064 Uiso 1 1 calc R . .
C80 C -0.0735(7) 1.0230(6) 0.2400(6) 0.051(2) Uani 1 1 d . . .
H80 H -0.1504 1.0420 0.2387 0.061 Uiso 1 1 calc R . .
C81 C -0.0078(7) 1.0398(6) 0.3147(6) 0.054(2) Uani 1 1 d . . .
H81 H -0.0414 1.0698 0.3642 0.065 Uiso 1 1 calc R . .
C82 C 0.1062(6) 1.0120(5) 0.3154(5) 0.0364(16) Uani 1 1 d . . .
H82 H 0.1473 1.0216 0.3659 0.044 Uiso 1 1 calc R . .
C83 C 0.3780(5) 1.0260(5) 0.2773(3) 0.0236(13) Uani 1 1 d . . .
C84 C 0.4939(5) 0.9991(5) 0.2846(4) 0.0321(14) Uani 1 1 d . . .
H84 H 0.5114 0.9276 0.2696 0.039 Uiso 1 1 calc R . .
C85 C 0.5829(7) 1.0781(6) 0.3141(4) 0.0419(18) Uani 1 1 d . . .
H85 H 0.6588 1.0585 0.3203 0.050 Uiso 1 1 calc R . .
C86 C 0.5598(6) 1.1856(5) 0.3343(4) 0.0349(15) Uani 1 1 d . . .
H86 H 0.6202 1.2385 0.3515 0.042 Uiso 1 1 calc R . .
C87 C 0.4478(6) 1.2130(5) 0.3287(4) 0.0312(15) Uani 1 1 d . . .
H87 H 0.4315 1.2847 0.3441 0.037 Uiso 1 1 calc R . .
C88 C 0.3563(6) 1.1344(5) 0.2999(4) 0.0276(13) Uani 1 1 d . . .
H88 H 0.2805 1.1549 0.2959 0.033 Uiso 1 1 calc R . .
C89 C 0.6594(7) 0.6831(7) 0.5747(5) 0.0497(19) Uani 1 1 d . . .
H89A H 0.6565 0.6054 0.5727 0.060 Uiso 1 1 calc R . .
H89B H 0.5814 0.7058 0.5866 0.060 Uiso 1 1 calc R . .
C90 C 0.5698(13) 0.1025(11) 0.1022(8) 0.115(6) Uani 1 1 d . . .
C91 C 0.2365(12) 0.9474(11) 0.9351(8) 0.100(4) Uani 1 1 d . . .

loop_
_atom_site_aniso_label
_atom_site_aniso_U_11
_atom_site_aniso_U_22
_atom_site_aniso_U_33
_atom_site_aniso_U_23
_atom_site_aniso_U_13
_atom_site_aniso_U_12
Pd1 0.0218(2) 0.0223(2) 0.0113(2) -0.00092(17) -0.00294(17) -0.00011(18)
Pd2 0.0231(2) 0.0155(2) 0.0120(2) 0.00121(16) -0.00258(17) -0.00051(17)
Cl1 0.0246(7) 0.0350(8) 0.0169(7) -0.0014(6) -0.0064(6) -0.0003(6)
Cl2 0.0281(7) 0.0244(7) 0.0147(7) 0.0041(5) 0.0004(5) -0.0028(6)
Cl3 0.0290(8) 0.0366(8) 0.0125(7) 0.0013(6) -0.0026(6) -0.0033(6)
Cl4 0.0333(8) 0.0231(7) 0.0239(8) 0.0020(6) 0.0040(6) -0.0057(6)
Cl5 0.0666(12) 0.0540(11) 0.0371(10) 0.0053(8) -0.0079(9) -0.0086(9)
Cl6 0.0879(16) 0.0675(13) 0.0372(10) 0.0084(9) -0.0071(10) -0.0395(12)
Cl7 0.130(3) 0.0800(19) 0.090(2) -0.0126(16) -0.0276(19) 0.0122(18)
Cl8 0.089(3) 0.145(4) 0.243(6) 0.098(4) -0.007(3) 0.015(2)
Cl9 0.405(16) 0.292(11) 0.457(18) -0.114(12) -0.200(14) 0.205(12)
Cl10 0.170(4) 0.094(2) 0.090(2) 0.0118(18) 0.012(2) -0.013(2)
N1 0.023(2) 0.022(2) 0.015(2) 0.0021(19) -0.0033(19) 0.0024(19)
N2 0.023(2) 0.024(3) 0.017(2) -0.001(2) 0.0017(19) 0.001(2)
N3 0.025(3) 0.023(2) 0.017(2) -0.002(2) -0.001(2) -0.002(2)
N4 0.029(3) 0.030(3) 0.015(2) -0.009(2) -0.002(2) 0.000(2)
N5 0.026(2) 0.018(2) 0.013(2) -0.0016(18) -0.0064(19) 0.0001(19)
N6 0.023(3) 0.022(2) 0.027(3) 0.006(2) -0.004(2) 0.001(2)
N7 0.021(2) 0.021(2) 0.012(2) 0.0011(18) -0.0003(18) 0.0021(19)
N8 0.034(3) 0.016(2) 0.020(3) 0.001(2) 0.000(2) 0.005(2)
C1 0.022(3) 0.027(3) 0.015(3) -0.002(2) -0.005(2) 0.002(2)
C2 0.025(3) 0.028(3) 0.020(3) 0.003(3) -0.001(2) -0.002(2)
C3 0.029(3) 0.026(3) 0.025(3) 0.003(3) 0.003(3) -0.001(3)
C4 0.020(3) 0.025(3) 0.018(3) -0.001(2) 0.004(2) -0.002(2)
C5 0.028(3) 0.030(3) 0.013(3) -0.003(2) -0.003(2) -0.006(3)
C6 0.025(3) 0.039(4) 0.022(3) -0.006(3) -0.009(3) 0.000(3)
C7 0.031(3) 0.024(3) 0.015(3) -0.003(2) -0.003(2) 0.007(2)
C8 0.027(3) 0.034(4) 0.026(3) 0.003(3) 0.001(3) 0.004(3)
C9 0.032(3) 0.039(4) 0.024(3) 0.002(3) -0.002(3) 0.015(3)
C10 0.044(4) 0.032(3) 0.017(3) 0.000(3) -0.003(3) 0.014(3)
C11 0.038(4) 0.025(3) 0.023(3) 0.005(3) -0.003(3) 0.001(3)
C12 0.026(3) 0.031(3) 0.013(3) 0.001(2) -0.001(2) 0.003(2)
C13 0.038(4) 0.028(3) 0.019(3) 0.001(2) 0.001(3) 0.006(3)
C14 0.064(5) 0.045(4) 0.029(4) 0.011(3) 0.015(3) 0.006(4)
C15 0.051(4) 0.051(4) 0.020(3) 0.001(3) -0.004(3) 0.011(4)
C16 0.025(3) 0.037(3) 0.019(3) -0.006(3) -0.005(2) -0.001(3)
C17 0.055(5) 0.039(4) 0.034(4) -0.010(3) -0.001(3) -0.005(3)
C18 0.044(4) 0.056(5) 0.017(3) -0.015(3) -0.012(3) 0.011(4)
C19 0.034(3) 0.023(3) 0.016(3) -0.004(2) -0.006(2) -0.003(2)
C20 0.026(3) 0.021(3) 0.029(3) -0.006(3) 0.002(3) 0.002(2)
C21 0.043(4) 0.034(3) 0.026(3) -0.003(3) 0.001(3) 0.008(3)
C22 0.049(4) 0.034(4) 0.033(4) -0.001(3) -0.014(3) 0.006(3)
C23 0.032(4) 0.028(3) 0.054(5) -0.008(3) -0.015(3) 0.004(3)
C24 0.035(4) 0.036(4) 0.054(5) -0.002(3) 0.014(3) 0.004(3)
C25 0.033(3) 0.029(3) 0.030(3) 0.002(3) -0.002(3) 0.002(3)
C26 0.029(3) 0.022(3) 0.019(3) -0.001(2) 0.003(2) -0.001(2)
C27 0.038(4) 0.036(4) 0.046(4) 0.001(3) -0.003(3) -0.001(3)
C28 0.032(4) 0.029(4) 0.112(8) 0.011(4) 0.006(4) -0.001(3)
C29 0.026(4) 0.033(4) 0.062(5) -0.002(3) 0.015(3) -0.004(3)
C30 0.027(4) 0.039(4) 0.062(5) -0.005(3) -0.005(3) 0.006(3)
C31 0.029(4) 0.026(3) 0.049(4) 0.003(3) -0.007(3) 0.000(3)
C32 0.025(3) 0.039(4) 0.018(3) -0.005(3) -0.004(2) 0.003(3)
C33 0.044(4) 0.029(3) 0.022(3) -0.002(3) -0.003(3) -0.004(3)
C34 0.045(4) 0.054(4) 0.030(4) 0.002(3) -0.017(3) 0.009(3)
C35 0.077(6) 0.043(4) 0.045(5) -0.001(4) -0.023(4) 0.012(4)
C36 0.076(6) 0.056(5) 0.066(6) 0.036(5) -0.035(5) -0.015(5)
C37 0.084(7) 0.064(5) 0.032(4) 0.017(4) -0.020(4) -0.031(5)
C38 0.035(4) 0.056(5) 0.042(4) 0.009(4) -0.013(3) -0.012(3)
C39 0.027(3) 0.041(4) 0.017(3) -0.003(3) -0.007(2) 0.012(3)
C40 0.030(4) 0.056(4) 0.024(3) -0.001(3) -0.005(3) 0.003(3)
C41 0.032(4) 0.055(4) 0.040(4) 0.002(3) -0.008(3) -0.002(3)
C42 0.032(4) 0.065(5) 0.038(4) 0.013(4) 0.006(3) 0.003(4)
C43 0.048(5) 0.057(5) 0.032(4) -0.005(3) 0.016(3) 0.017(4)
C44 0.041(4) 0.045(4) 0.028(4) 0.000(3) -0.001(3) 0.007(3)
C45 0.027(3) 0.015(3) 0.014(3) -0.004(2) 0.000(2) -0.004(2)
C46 0.027(3) 0.021(3) 0.019(3) 0.003(2) -0.006(2) -0.005(2)
C47 0.030(3) 0.025(3) 0.026(3) 0.007(3) -0.004(3) -0.012(3)
C48 0.024(3) 0.012(3) 0.020(3) 0.004(2) -0.005(2) -0.003(2)
C49 0.031(3) 0.017(3) 0.018(3) 0.000(2) -0.007(2) 0.002(2)
C50 0.041(4) 0.027(3) 0.012(3) -0.002(2) -0.005(3) -0.001(3)
C51 0.020(3) 0.019(3) 0.014(3) 0.000(2) -0.002(2) -0.002(2)
C52 0.032(3) 0.027(3) 0.025(3) -0.004(3) -0.007(3) 0.007(3)
C53 0.030(3) 0.036(3) 0.030(3) 0.010(3) 0.004(3) 0.014(3)
C54 0.024(3) 0.037(3) 0.031(3) 0.006(3) -0.003(3) 0.000(3)
C55 0.025(3) 0.027(3) 0.024(3) 0.004(2) -0.002(2) 0.000(2)
C56 0.030(3) 0.015(3) 0.017(3) 0.000(2) -0.005(2) 0.004(2)
C57 0.036(3) 0.023(3) 0.031(3) 0.008(3) -0.017(3) -0.007(3)
C58 0.071(5) 0.017(3) 0.047(4) 0.008(3) -0.026(4) -0.007(3)
C59 0.050(4) 0.045(4) 0.043(4) 0.024(3) -0.018(3) -0.018(3)
C60 0.040(4) 0.023(3) 0.019(3) 0.001(2) -0.001(3) 0.008(3)
C61 0.058(5) 0.045(4) 0.023(3) 0.015(3) -0.006(3) -0.010(3)
C62 0.055(4) 0.048(4) 0.019(3) 0.009(3) -0.004(3) -0.012(3)
C63 0.024(3) 0.031(3) 0.019(3) 0.007(2) -0.005(2) -0.003(2)
C64 0.025(3) 0.030(3) 0.020(3) 0.003(2) -0.003(2) 0.003(3)
C65 0.020(3) 0.050(4) 0.029(4) 0.005(3) 0.000(3) -0.003(3)
C66 0.033(4) 0.075(5) 0.018(3) 0.003(3) -0.001(3) 0.006(4)
C67 0.028(3) 0.045(4) 0.039(4) -0.010(3) -0.011(3) 0.002(3)
C68 0.029(3) 0.036(3) 0.034(4) 0.005(3) -0.006(3) -0.002(3)
C69 0.026(3) 0.035(3) 0.022(3) 0.003(3) -0.002(2) 0.004(3)
C70 0.025(3) 0.023(3) 0.028(3) 0.007(2) -0.001(2) -0.001(2)
C71 0.027(3) 0.026(3) 0.037(4) 0.007(3) -0.002(3) -0.005(3)
C72 0.026(3) 0.022(3) 0.049(4) 0.005(3) 0.004(3) 0.004(3)
C73 0.032(4) 0.033(4) 0.049(4) 0.005(3) 0.010(3) 0.001(3)
C74 0.052(4) 0.037(4) 0.026(3) -0.003(3) 0.005(3) -0.011(3)
C75 0.033(3) 0.036(3) 0.024(3) 0.005(3) -0.006(3) -0.004(3)
C76 0.035(3) 0.014(3) 0.016(3) 0.001(2) 0.000(2) 0.001(2)
C77 0.036(4) 0.016(3) 0.038(4) 0.009(3) -0.002(3) -0.001(3)
C78 0.036(4) 0.027(3) 0.048(4) 0.002(3) -0.019(3) 0.001(3)
C79 0.048(5) 0.027(4) 0.084(6) 0.019(4) -0.026(5) -0.013(3)
C80 0.033(4) 0.048(4) 0.079(6) 0.031(4) -0.003(4) 0.000(3)
C81 0.054(5) 0.035(4) 0.081(6) 0.027(4) 0.033(5) 0.009(4)
C82 0.037(4) 0.033(4) 0.043(4) 0.015(3) 0.005(3) 0.006(3)
C83 0.035(3) 0.022(3) 0.015(3) 0.005(2) 0.001(2) -0.002(2)
C84 0.031(4) 0.030(3) 0.035(4) 0.004(3) 0.006(3) 0.005(3)
C85 0.037(4) 0.055(5) 0.033(4) 0.006(3) -0.002(3) 0.000(3)
C86 0.041(4) 0.034(4) 0.026(3) 0.000(3) -0.003(3) -0.010(3)
C87 0.047(4) 0.019(3) 0.025(3) -0.004(2) -0.003(3) -0.004(3)
C88 0.034(3) 0.025(3) 0.024(3) 0.007(3) 0.000(3) 0.002(3)
C89 0.056(5) 0.056(5) 0.036(4) 0.013(4) -0.006(3) -0.015(4)
C90 0.143(12) 0.112(10) 0.089(9) 0.052(8) -0.038(8) -0.072(9)
C91 0.105(9) 0.100(9) 0.085(8) -0.007(7) 0.002(7) -0.006(7)

loop_
_geom_bond_atom_site_label_1
_geom_bond_atom_site_label_2
_geom_bond_distance
_geom_bond_site_symmetry_2
_geom_bond_publ_flag
Pd1 C4 1.970(6) . ?
Pd1 C1 1.986(6) . ?
Pd1 Cl2 2.3485(14) . ?
Pd1 Cl1 2.3693(14) . ?
Pd2 C45 1.987(5) . ?
Pd2 C48 2.003(5) . ?
Pd2 Cl3 2.3488(14) . ?
Pd2 Cl4 2.3654(14) . ?
Cl5 C89 1.774(8) . ?
Cl6 C89 1.746(7) . ?
Cl7 C90 1.670(14) . ?
Cl8 C90 1.773(15) . ?
Cl9 C91 1.765(17) . ?
Cl10 C91 1.635(14) . ?
N1 C1 1.375(7) . ?
N1 C2 1.392(8) . ?
N1 C7 1.476(7) . ?
N2 C1 1.355(7) . ?
N2 C3 1.392(8) . ?
N2 C19 1.474(7) . ?
N3 C4 1.372(7) . ?
N3 C5 1.415(8) . ?
N3 C12 1.467(8) . ?
N4 C4 1.326(8) . ?
N4 C6 1.409(8) . ?
N4 C32 1.469(8) . ?
N5 C45 1.351(7) . ?
N5 C46 1.397(7) . ?
N5 C51 1.488(7) . ?
N6 C45 1.325(7) . ?
N6 C47 1.395(7) . ?
N6 C63 1.470(7) . ?
N7 C48 1.357(7) . ?
N7 C49 1.401(7) . ?
N7 C56 1.497(7) . ?
N8 C48 1.340(7) . ?
N8 C50 1.375(7) . ?
N8 C76 1.488(7) . ?
C2 C3 1.343(8) . ?
C2 C13 1.495(8) . ?
C5 C6 1.321(9) . ?
C5 C16 1.506(8) . ?
C7 C12 1.512(8) . ?
C7 C8 1.548(9) . ?
C8 C9 1.503(9) . ?
C9 C10 1.515(9) . ?
C10 C11 1.535(9) . ?
C11 C12 1.536(8) . ?
C13 C15 1.518(10) . ?
C13 C14 1.532(10) . ?
C16 C18 1.527(9) . ?
C16 C17 1.543(9) . ?
C19 C20 1.507(9) . ?
C19 C26 1.532(8) . ?
C20 C25 1.384(9) . ?
C20 C21 1.400(9) . ?
C21 C22 1.371(10) . ?
C22 C23 1.346(10) . ?
C23 C24 1.400(11) . ?
C24 C25 1.394(9) . ?
C26 C27 1.366(9) . ?
C26 C31 1.377(9) . ?
C27 C28 1.412(10) . ?
C28 C29 1.344(11) . ?
C29 C30 1.368(10) . ?
C30 C31 1.373(9) . ?
C32 C39 1.509(9) . ?
C32 C33 1.523(9) . ?
C33 C38 1.392(10) . ?
C33 C34 1.400(10) . ?
C34 C35 1.374(11) . ?
C35 C36 1.388(13) . ?
C36 C37 1.352(14) . ?
C37 C38 1.398(11) . ?
C39 C40 1.392(10) . ?
C39 C44 1.405(9) . ?
C40 C41 1.385(10) . ?
C41 C42 1.378(11) . ?
C42 C43 1.372(11) . ?
C43 C44 1.396(11) . ?
C46 C47 1.332(9) . ?
C46 C57 1.503(8) . ?
C49 C50 1.325(8) . ?
C49 C60 1.503(8) . ?
C51 C52 1.502(8) . ?
C51 C56 1.516(7) . ?
C52 C53 1.525(9) . ?
C53 C54 1.520(9) . ?
C54 C55 1.534(9) . ?
C55 C56 1.537(8) . ?
C57 C59 1.504(10) . ?
C57 C58 1.545(9) . ?
C60 C62 1.511(9) . ?
C60 C61 1.516(10) . ?
C63 C70 1.522(8) . ?
C63 C64 1.544(8) . ?
C64 C65 1.356(9) . ?
C64 C69 1.387(9) . ?
C65 C66 1.381(10) . ?
C66 C67 1.397(11) . ?
C67 C68 1.354(10) . ?
C68 C69 1.375(9) . ?
C70 C75 1.394(9) . ?
C70 C71 1.409(9) . ?
C71 C72 1.376(9) . ?
C72 C73 1.384(10) . ?
C73 C74 1.382(10) . ?
C74 C75 1.375(9) . ?
C76 C77 1.493(9) . ?
C76 C83 1.509(8) . ?
C77 C82 1.385(10) . ?
C77 C78 1.412(10) . ?
C78 C79 1.371(11) . ?
C79 C80 1.360(12) . ?
C80 C81 1.404(13) . ?
C81 C82 1.377(10) . ?
C83 C88 1.394(8) . ?
C83 C84 1.405(9) . ?
C84 C85 1.390(10) . ?
C85 C86 1.385(10) . ?
C86 C87 1.360(10) . ?
C87 C88 1.404(9) . ?
